data_4003940
loop_
_publ_author_name
'Su, Yuan'
'Bhunia, Surojit'
'Xu, Shuyuan'
'Chen, An'
'Reddy, C. Malla'
'Cai, Ting'

_publ_section_title
;
 Structure--Thermomechanical Property Correlation in Polymorphic Molecular
 Crystals Probed by the Nanoindentation Technique
;
_journal_name_full 'Chemistry of Materials'
_journal_paper_doi 10.1021/acs.chemmater.1c00584
_journal_year 2021
_chemical_formula_moiety 'C2 H3 O2, C30 H35 N2 O3'
_chemical_formula_sum 'C32 H38 N2 O5'
_chemical_formula_weight 530.64
_space_group_crystal_system hexagonal
_space_group_IT_number 170
_space_group_name_Hall 'P 65'
_space_group_name_H-M_alt 'P 65'
_atom_sites_solution_hydrogens geom
_atom_sites_solution_primary iterative
_audit_creation_date 2021-04-11
_audit_creation_method
;
Olex2 1.2
(compiled 2018.05.29 svn.r3508 for OlexSys, GUI svn.r5506)
;
_cell_angle_alpha 90
_cell_angle_beta 90
_cell_angle_gamma 120
_cell_formula_units_Z 6
_cell_length_a 10.3834(16)
_cell_length_b 10.3834(16)
_cell_length_c 44.399(6)
_cell_measurement_reflns_used 1992
_cell_measurement_temperature 298(2)
_cell_measurement_theta_max 23.328
_cell_measurement_theta_min 2.265
_cell_volume 4145.6(11)
_computing_cell_refinement 'SAINT V8.38A (?, 2016)'
_computing_data_reduction 'SAINT V8.38A (?, 2016)'
_computing_molecular_graphics 'Olex2 (Dolomanov et al., 2009)'
_computing_publication_material 'Olex2 (Dolomanov et al., 2009)'
_computing_structure_refinement 'olex2.refine (Bourhis et al., 2015)'
_computing_structure_solution 'olex2.solve (Bourhis et al., 2015)'
_diffrn_ambient_temperature 298.0
_diffrn_measured_fraction_theta_full 0.998
_diffrn_measured_fraction_theta_max 0.996
_diffrn_measurement_device_type 'Bruker APEX-II CCD'
_diffrn_measurement_method '\f and \w scans'
_diffrn_radiation_type MoK\a
_diffrn_radiation_wavelength 0.71073
_diffrn_reflns_av_R_equivalents 0.0480
_diffrn_reflns_av_unetI/netI 0.0681
_diffrn_reflns_Laue_measured_fraction_full 0.998
_diffrn_reflns_Laue_measured_fraction_max 0.996
_diffrn_reflns_limit_h_max 11
_diffrn_reflns_limit_h_min -12
_diffrn_reflns_limit_k_max 12
_diffrn_reflns_limit_k_min -9
_diffrn_reflns_limit_l_max 55
_diffrn_reflns_limit_l_min -45
_diffrn_reflns_number 10406
_diffrn_reflns_point_group_measured_fraction_full 0.886
_diffrn_reflns_point_group_measured_fraction_max 0.865
_diffrn_reflns_theta_full 25.242
_diffrn_reflns_theta_max 26.362
_diffrn_reflns_theta_min 2.265
_diffrn_standards_number 0
_exptl_absorpt_coefficient_mu 0.086
_exptl_absorpt_correction_T_max 0.7454
_exptl_absorpt_correction_T_min 0.6708
_exptl_absorpt_correction_type multi-scan
_exptl_absorpt_process_details
'SADABS-2016/2 (Bruker,2016/2) was used for absorption correction. wR2(int) was 0.0874 before and 0.0477 after correction. The Ratio of minimum to maximum transmission is 0.8999. The \l/2 correction factor is Not present.'
_exptl_crystal_colour colourless
_exptl_crystal_colour_primary colourless
_exptl_crystal_density_diffrn 1.275
_exptl_crystal_description block
_exptl_crystal_F_000 1704
_exptl_crystal_size_max 0.08
_exptl_crystal_size_mid 0.05
_exptl_crystal_size_min 0.03
_refine_diff_density_max 0.163
_refine_diff_density_min -0.204
_refine_diff_density_rms 0.040
_refine_ls_abs_structure_details
;
 Flack x determined using 1120 quotients [(I+)-(I-)]/[(I+)+(I-)]
 (Parsons, Flack and Wagner, Acta Cryst. B69 (2013) 249-259).
;
_refine_ls_abs_structure_Flack -1.1(9)
_refine_ls_extinction_method none
_refine_ls_goodness_of_fit_ref 1.065
_refine_ls_hydrogen_treatment constr
_refine_ls_matrix_type full
_refine_ls_number_parameters 356
_refine_ls_number_reflns 4882
_refine_ls_number_restraints 1
_refine_ls_restrained_S_all 1.065
_refine_ls_R_factor_all 0.0963
_refine_ls_R_factor_gt 0.0494
_refine_ls_shift/su_max 0.009
_refine_ls_shift/su_mean 0.000
_refine_ls_structure_factor_coef Fsqd
_refine_ls_weighting_details 'w=1/[\s^2^(Fo^2^)+(0.0485P)^2^+0.4311P] where P=(Fo^2^+2Fc^2^)/3'
_refine_ls_weighting_scheme calc
_refine_ls_wR_factor_gt 0.1008
_refine_ls_wR_factor_ref 0.1286
_reflns_Friedel_coverage 0.715
_reflns_Friedel_fraction_full 0.771
_reflns_Friedel_fraction_max 0.732
_reflns_number_gt 3264
_reflns_number_total 4882
_reflns_threshold_expression 'I > 2\s(I)'
_cod_data_source_file cm1c00584_si_004.cif
_cod_data_source_block 22019370298k_0m
_cod_original_cell_volume 4145.6(14)
_cod_database_code 4003940
_shelx_shelxl_version_number 2018/3
_shelx_space_group_comment
;
The symmetry employed for this shelxl refinement is uniquely defined
by the following loop, which should always be used as a source of
symmetry information in preference to the above space-group names.
They are only intended as comments.
;
_olex2_refinement_description
;
1. Others
 Fixed Uiso: H2(0.083) H5(0.1) H2A(0.053) H17(0.055) H20(0.054) H29(0.058)
 H10(0.059) H30(0.055) H13(0.053) H27(0.055) H11(0.056) H26(0.053) H23A(0.081)
 H23B(0.081) H23C(0.081) H15A(0.054) H15B(0.054) H6A(0.066) H6B(0.066)
 H14(0.059) H8A(0.076) H8B(0.076) H1A(0.069) H1B(0.069) H18(0.062) H5A(0.083)
 H5B(0.083) H7A(0.071) H7B(0.071) H31A(0.106) H31B(0.106) H31C(0.106)
 H2B(0.085) H2C(0.085) H3A(0.108) H3B(0.108) H4A(0.111) H4B(0.111)
 Fixed X: H2(0.293985) H5(1.084815) H2A(1.070058) H17(0.690029) H20(1.014917)
 H29(0.217594) H10(0.920026) H30(0.379718) H13(0.428913) H27(0.545526)
 H11(0.807272) H26(0.707464) H23A(0.869626) H23B(0.79763) H23C(0.955849)
 H15A(0.455817) H15B(0.481016) H6A(1.069366) H6B(1.221138) H14(0.53886)
 H8A(0.706781) H8B(0.841916) H1A(1.105399) H1B(1.115718) H18(0.877612)
 H5A(1.199756) H5B(1.143463) H7A(0.899091) H7B(0.871765) H31A(0.607618)
 H31B(0.627522) H31C(0.507034) H2B(1.339517) H2C(1.345673) H3A(1.348958)
 H3B(1.49162) H4A(1.403746) H4B(1.418925)
 Fixed Y: H2(0.010783) H5(-0.46799) H2A(0.300289) H17(-0.438142) H20(-
 0.301906) H29(-0.328949) H10(0.118585) H30(-0.388473) H13(-0.247474)
 H27(0.092724) H11(-0.056252) H26(0.03154) H23A(-0.236227) H23B(-0.134763)
 H23C(-0.074947) H15A(-0.28144) H15B(-0.390118) H6A(0.087226) H6B(0.222126)
 H14(-0.072126) H8A(0.025608) H8B(0.004628) H1A(0.490973) H1B(0.414944) H18(-
 0.497347) H5A(0.10598) H5B(0.214125) H7A(0.15983) H7B(0.270891) H31A(0.430003)
 H31B(0.516262) H31C(0.49955) H2B(0.489725) H2C(0.620081) H3A(0.495208)
 H3B(0.549762) H4A(0.309666) H4B(0.316181)
 Fixed Z: H2(0.619727) H5(0.518043) H2A(0.406643) H17(0.491899) H20(0.574179)
 H29(0.603234) H10(0.475279) H30(0.58014) H13(0.466668) H27(0.610752)
 H11(0.513269) H26(0.587848) H23A(0.619326) H23B(0.620108) H23C(0.605984)
 H15A(0.526448) H15B(0.50614) H6A(0.384527) H6B(0.394803) H14(0.428725)
 H8A(0.389184) H8B(0.398093) H1A(0.377873) H1B(0.348251) H18(0.493331)
 H5A(0.344554) H5B(0.334481) H7A(0.355697) H7B(0.374754) H31A(0.596962)
 H31B(0.627161) H31C(0.603761) H2B(0.390731) H2C(0.371798) H3A(0.327294)
 H3B(0.347082) H4A(0.327948) H4B(0.363022)
;
_olex2_submission_special_instructions 'No special instructions were received'

loop_
_space_group_symop_operation_xyz
'x, y, z'
'-y, x-y, z+2/3'
'-x+y, -x, z+1/3'
'-x, -y, z+1/2'
'y, -x+y, z+1/6'
'x-y, x, z+5/6'

loop_
_atom_site_label
_atom_site_type_symbol
_atom_site_fract_x
_atom_site_fract_y
_atom_site_fract_z
_atom_site_U_iso_or_equiv
_atom_site_adp_type
_atom_site_occupancy
_atom_site_site_symmetry_order
_atom_site_calc_flag
_atom_site_refinement_flags_posn
_atom_site_refinement_flags_adp
_atom_site_refinement_flags_occupancy
_atom_site_disorder_assembly
_atom_site_disorder_group
O3 O 0.3576(4) 0.2037(4) 0.61003(8) 0.0538(9) Uani 1 1 d . . . . .
O2 O 0.2639(4) -0.0785(4) 0.62142(8) 0.0552(9) Uani 1 1 d . . . . .
H2 H 0.293985 0.010783 0.619727 0.083 Uiso 1 1 calc GR . . . .
O4 O 0.4422(5) 0.2986(4) 0.65484(9) 0.0791(14) Uani 1 1 d . . . . .
O1 O 0.8148(4) 0.1403(4) 0.42550(8) 0.0589(10) Uani 1 1 d . . . . .
O5 O 1.0787(5) -0.4348(5) 0.53440(8) 0.0668(11) Uani 1 1 d . . . . .
H5 H 1.084815 -0.467990 0.518043 0.100 Uiso 1 1 calc GR . . . .
N1 N 0.6289(4) -0.3006(4) 0.53917(8) 0.0417(9) Uani 1 1 d . . . . .
N2 N 1.0673(4) 0.2810(4) 0.38498(8) 0.0442(10) Uani 1 1 d . . . . .
H2A H 1.070058 0.300289 0.406643 0.053 Uiso 1 1 calc R . . . .
C32 C 0.4450(6) 0.3099(6) 0.62736(12) 0.0484(12) Uani 1 1 d . . . . .
C16 C 0.7368(5) -0.3393(5) 0.53314(10) 0.0391(11) Uani 1 1 d . . . . .
C21 C 0.8361(5) -0.2943(5) 0.55744(9) 0.0385(11) Uani 1 1 d . . . . .
C28 C 0.3640(5) -0.1110(5) 0.60856(10) 0.0408(11) Uani 1 1 d . . . . .
C17 C 0.7531(5) -0.4125(6) 0.50843(10) 0.0460(12) Uani 1 1 d . . . . .
H17 H 0.690029 -0.438142 0.491899 0.055 Uiso 1 1 calc R . . . .
C24 C 0.6645(5) -0.2266(5) 0.56695(10) 0.0393(11) Uani 1 1 d . . . . .
C20 C 0.9501(6) -0.3290(5) 0.55790(11) 0.0449(12) Uani 1 1 d . . . . .
H20 H 1.014917 -0.301906 0.574179 0.054 Uiso 1 1 calc R . . . .
C29 C 0.3157(6) -0.2555(5) 0.59988(11) 0.0485(12) Uani 1 1 d . . . . .
H29 H 0.217594 -0.328949 0.603234 0.058 Uiso 1 1 calc R . . . .
C10 C 0.8215(6) 0.0434(6) 0.47334(12) 0.0493(12) Uani 1 1 d . . . . .
H10 H 0.920026 0.118585 0.475279 0.059 Uiso 1 1 calc R . . . .
C30 C 0.4137(5) -0.2909(5) 0.58616(11) 0.0460(12) Uani 1 1 d . . . . .
H30 H 0.379718 -0.388473 0.580140 0.055 Uiso 1 1 calc R . . . .
C13 C 0.5287(5) -0.1750(5) 0.46827(11) 0.0439(12) Uani 1 1 d . . . . .
H13 H 0.428913 -0.247474 0.466668 0.053 Uiso 1 1 calc R . . . .
C25 C 0.5610(5) -0.1849(5) 0.58117(10) 0.0407(11) Uani 1 1 d . . . . .
C12 C 0.6083(5) -0.1740(5) 0.49342(10) 0.0396(11) Uani 1 1 d . . . . .
C27 C 0.5113(5) -0.0044(6) 0.60437(11) 0.0454(12) Uani 1 1 d . . . . .
H27 H 0.545526 0.092724 0.610752 0.055 Uiso 1 1 calc R . . . .
C11 C 0.7536(5) -0.0619(5) 0.49607(11) 0.0470(12) Uani 1 1 d . . . . .
H11 H 0.807272 -0.056252 0.513269 0.056 Uiso 1 1 calc R . . . .
C26 C 0.6087(5) -0.0414(5) 0.59067(11) 0.0445(12) Uani 1 1 d . . . . .
H26 H 0.707464 0.031540 0.587848 0.053 Uiso 1 1 calc R . . . .
C22 C 0.7901(5) -0.2201(5) 0.57860(10) 0.0399(10) Uani 1 1 d . . . . .
C19 C 0.9645(6) -0.4042(5) 0.53366(11) 0.0463(12) Uani 1 1 d . . . . .
C23 C 0.8595(6) -0.1612(6) 0.60870(11) 0.0539(13) Uani 1 1 d . . . . .
H23A H 0.869626 -0.236227 0.619326 0.081 Uiso 1 1 calc GR . . . .
H23B H 0.797630 -0.134763 0.620108 0.081 Uiso 1 1 calc GR . . . .
H23C H 0.955849 -0.074947 0.605984 0.081 Uiso 1 1 calc GR . . . .
C15 C 0.5312(5) -0.2951(5) 0.51647(10) 0.0453(12) Uani 1 1 d . . . . .
H15A H 0.455817 -0.281440 0.526448 0.054 Uiso 1 1 calc R . . . .
H15B H 0.481016 -0.390118 0.506140 0.054 Uiso 1 1 calc R . . . .
C9 C 0.7419(6) 0.0352(5) 0.44816(11) 0.0474(12) Uani 1 1 d . . . . .
C6 C 1.1411(6) 0.1905(6) 0.38028(11) 0.0554(14) Uani 1 1 d . . . . .
H6A H 1.069366 0.087226 0.384527 0.066 Uiso 1 1 calc R . . . .
H6B H 1.221138 0.222126 0.394803 0.066 Uiso 1 1 calc R . . . .
C14 C 0.5937(6) -0.0706(6) 0.44541(11) 0.0490(12) Uani 1 1 d . . . . .
H14 H 0.538860 -0.072126 0.428725 0.059 Uiso 1 1 calc R . . . .
C8 C 0.8082(6) 0.0763(7) 0.39664(12) 0.0635(15) Uani 1 1 d . . . . .
H8A H 0.706781 0.025608 0.389184 0.076 Uiso 1 1 calc R . . . .
H8B H 0.841916 0.004628 0.398093 0.076 Uiso 1 1 calc R . . . .
C1 C 1.1429(6) 0.4300(6) 0.36939(12) 0.0576(14) Uani 1 1 d . . . . .
H1A H 1.105399 0.490973 0.377873 0.069 Uiso 1 1 calc R . . . .
H1B H 1.115718 0.414944 0.348251 0.069 Uiso 1 1 calc R . . . .
C18 C 0.8665(6) -0.4459(6) 0.50933(11) 0.0513(13) Uani 1 1 d . . . . .
H18 H 0.877612 -0.497347 0.493331 0.062 Uiso 1 1 calc R . . . .
C5 C 1.2042(7) 0.1995(7) 0.34915(12) 0.0690(17) Uani 1 1 d . . . . .
H5A H 1.199756 0.105980 0.344554 0.083 Uiso 1 1 calc R . . . .
H5B H 1.143463 0.214125 0.334481 0.083 Uiso 1 1 calc R . . . .
C7 C 0.9069(6) 0.2003(7) 0.37574(12) 0.0592(15) Uani 1 1 d . . . . .
H7A H 0.899091 0.159830 0.355697 0.071 Uiso 1 1 calc R . . . .
H7B H 0.871765 0.270891 0.374754 0.071 Uiso 1 1 calc R . . . .
C31 C 0.5568(7) 0.4516(6) 0.61248(14) 0.0706(17) Uani 1 1 d . . . . .
H31A H 0.607618 0.430003 0.596962 0.106 Uiso 1 1 calc GR . . . .
H31B H 0.627522 0.516262 0.627161 0.106 Uiso 1 1 calc GR . . . .
H31C H 0.507034 0.499550 0.603761 0.106 Uiso 1 1 calc GR . . . .
C2 C 1.3107(6) 0.5142(7) 0.37174(15) 0.0712(17) Uani 1 1 d . . . . .
H2B H 1.339517 0.489725 0.390731 0.085 Uiso 1 1 calc R . . . .
H2C H 1.345673 0.620081 0.371798 0.085 Uiso 1 1 calc R . . . .
C3 C 1.3857(8) 0.4796(9) 0.34624(16) 0.090(2) Uani 1 1 d . . . . .
H3A H 1.348958 0.495208 0.327294 0.108 Uiso 1 1 calc R . . . .
H3B H 1.491620 0.549762 0.347082 0.108 Uiso 1 1 calc R . . . .
C4 C 1.3625(8) 0.3239(9) 0.34641(16) 0.092(2) Uani 1 1 d . . . . .
H4A H 1.403746 0.309666 0.327948 0.111 Uiso 1 1 calc R . . . .
H4B H 1.418925 0.316181 0.363022 0.111 Uiso 1 1 calc R . . . .

loop_
_atom_site_aniso_label
_atom_site_aniso_U_11
_atom_site_aniso_U_22
_atom_site_aniso_U_33
_atom_site_aniso_U_23
_atom_site_aniso_U_13
_atom_site_aniso_U_12
O3 0.068(2) 0.045(2) 0.047(2) -0.0008(16) -0.0025(17) 0.0273(19)
O2 0.052(2) 0.053(2) 0.064(2) 0.0083(19) 0.0161(18) 0.0284(19)
O4 0.107(3) 0.055(2) 0.040(2) 0.0027(18) -0.010(2) 0.014(2)
O1 0.077(3) 0.054(2) 0.046(2) 0.0125(17) 0.0141(19) 0.033(2)
O5 0.080(3) 0.087(3) 0.062(2) -0.015(2) -0.009(2) 0.063(2)
N1 0.042(2) 0.050(2) 0.036(2) -0.0001(18) -0.0028(17) 0.0254(19)
N2 0.053(2) 0.056(3) 0.034(2) 0.0072(18) 0.0037(18) 0.034(2)
C32 0.054(3) 0.045(3) 0.050(3) 0.003(3) -0.001(3) 0.028(3)
C16 0.038(3) 0.041(3) 0.035(2) 0.002(2) 0.000(2) 0.017(2)
C21 0.040(3) 0.036(2) 0.037(3) 0.002(2) 0.000(2) 0.018(2)
C28 0.045(3) 0.045(3) 0.036(3) 0.006(2) 0.003(2) 0.024(2)
C17 0.047(3) 0.054(3) 0.033(3) -0.003(2) -0.001(2) 0.022(3)
C24 0.040(3) 0.038(3) 0.037(3) 0.005(2) 0.006(2) 0.017(2)
C20 0.049(3) 0.048(3) 0.041(3) -0.001(2) -0.005(2) 0.027(3)
C29 0.041(3) 0.044(3) 0.055(3) 0.005(2) 0.007(2) 0.017(2)
C10 0.044(3) 0.052(3) 0.048(3) 0.005(2) 0.002(2) 0.021(3)
C30 0.044(3) 0.037(3) 0.052(3) -0.001(2) 0.003(2) 0.016(2)
C13 0.041(3) 0.046(3) 0.044(3) -0.005(2) -0.006(2) 0.022(2)
C25 0.040(3) 0.042(3) 0.039(2) 0.004(2) 0.003(2) 0.019(2)
C12 0.043(3) 0.041(3) 0.039(3) -0.003(2) -0.001(2) 0.024(2)
C27 0.043(3) 0.040(3) 0.049(3) 0.001(2) 0.000(2) 0.018(2)
C11 0.045(3) 0.050(3) 0.042(3) 0.003(2) -0.005(2) 0.021(3)
C26 0.041(3) 0.036(3) 0.050(3) 0.001(2) 0.001(2) 0.015(2)
C22 0.040(3) 0.039(3) 0.037(2) -0.001(2) -0.001(2) 0.017(2)
C19 0.053(3) 0.049(3) 0.042(3) 0.000(2) 0.000(2) 0.029(3)
C23 0.058(3) 0.057(3) 0.044(3) -0.012(3) -0.010(2) 0.027(3)
C15 0.041(3) 0.052(3) 0.039(3) 0.002(2) -0.003(2) 0.020(2)
C9 0.057(3) 0.047(3) 0.042(3) 0.008(2) 0.007(2) 0.028(3)
C6 0.074(4) 0.073(4) 0.043(3) 0.006(3) 0.003(3) 0.055(3)
C14 0.055(3) 0.054(3) 0.041(3) 0.003(2) -0.007(2) 0.029(3)
C8 0.057(3) 0.079(4) 0.045(3) 0.001(3) 0.000(3) 0.026(3)
C1 0.073(4) 0.059(3) 0.046(3) 0.014(3) 0.006(3) 0.038(3)
C18 0.058(3) 0.052(3) 0.045(3) -0.005(2) 0.006(2) 0.028(3)
C5 0.088(5) 0.091(5) 0.048(3) -0.001(3) 0.008(3) 0.060(4)
C7 0.054(3) 0.077(4) 0.046(3) 0.012(3) 0.001(2) 0.032(3)
C31 0.075(4) 0.051(4) 0.067(4) 0.010(3) 0.006(3) 0.017(3)
C2 0.062(4) 0.070(4) 0.071(4) 0.011(3) -0.005(3) 0.025(3)
C3 0.064(4) 0.104(6) 0.087(5) 0.020(4) 0.018(4) 0.031(4)
C4 0.081(5) 0.132(7) 0.082(5) 0.010(4) 0.025(4) 0.067(5)

loop_
_atom_type_symbol
_atom_type_description
_atom_type_scat_dispersion_real
_atom_type_scat_dispersion_imag
_atom_type_scat_source
C C 0.0033 0.0016 'International Tables Vol C Tables 4.2.6.8 and 6.1.1.4'
H H 0.0000 0.0000 'International Tables Vol C Tables 4.2.6.8 and 6.1.1.4'
N N 0.0061 0.0033 'International Tables Vol C Tables 4.2.6.8 and 6.1.1.4'
O O 0.0106 0.0060 'International Tables Vol C Tables 4.2.6.8 and 6.1.1.4'

loop_
_geom_angle_atom_site_label_1
_geom_angle_atom_site_label_2
_geom_angle_atom_site_label_3
_geom_angle
_geom_angle_site_symmetry_1
_geom_angle_site_symmetry_3
_geom_angle_publ_flag
C28 O2 H2 109.5 . . ?
C9 O1 C8 113.7(4) . . ?
C19 O5 H5 109.5 . . ?
C16 N1 C24 107.3(4) . . ?
C16 N1 C15 123.8(4) . . ?
C24 N1 C15 126.0(4) . . ?
C6 N2 H2A 107.1 . . ?
C6 N2 C1 114.4(4) . . ?
C6 N2 C7 112.7(4) . . ?
C1 N2 H2A 107.1 . . ?
C7 N2 H2A 107.1 . . ?
C7 N2 C1 108.1(4) . . ?
O3 C32 C31 116.7(5) . . ?
O4 C32 O3 123.0(5) . . ?
O4 C32 C31 120.2(5) . . ?
N1 C16 C21 108.7(4) . . ?
N1 C16 C17 130.1(4) . . ?
C17 C16 C21 121.2(4) . . ?
C16 C21 C22 107.1(4) . . ?
C20 C21 C16 120.1(4) . . ?
C20 C21 C22 132.7(4) . . ?
O2 C28 C29 118.6(4) . . ?
O2 C28 C27 122.2(4) . . ?
C29 C28 C27 119.3(4) . . ?
C16 C17 H17 121.1 . . ?
C18 C17 C16 117.7(4) . . ?
C18 C17 H17 121.1 . . ?
N1 C24 C25 120.2(4) . . ?
C22 C24 N1 110.0(4) . . ?
C22 C24 C25 129.3(4) . . ?
C21 C20 H20 120.7 . . ?
C19 C20 C21 118.6(5) . . ?
C19 C20 H20 120.7 . . ?
C28 C29 H29 120.1 . . ?
C28 C29 C30 119.8(5) . . ?
C30 C29 H29 120.1 . . ?
C11 C10 H10 120.3 . . ?
C9 C10 H10 120.3 . . ?
C9 C10 C11 119.4(5) . . ?
C29 C30 H30 119.1 . . ?
C29 C30 C25 121.7(5) . . ?
C25 C30 H30 119.1 . . ?
C12 C13 H13 119.1 . . ?
C12 C13 C14 121.8(4) . . ?
C14 C13 H13 119.1 . . ?
C30 C25 C24 120.6(4) . . ?
C26 C25 C24 121.6(4) . . ?
C26 C25 C30 117.8(4) . . ?
C13 C12 C15 118.4(4) . . ?
C11 C12 C13 118.2(4) . . ?
C11 C12 C15 123.4(4) . . ?
C28 C27 H27 119.8 . . ?
C28 C27 C26 120.3(5) . . ?
C26 C27 H27 119.8 . . ?
C10 C11 H11 119.5 . . ?
C12 C11 C10 120.9(5) . . ?
C12 C11 H11 119.5 . . ?
C25 C26 C27 121.0(4) . . ?
C25 C26 H26 119.5 . . ?
C27 C26 H26 119.5 . . ?
C21 C22 C23 125.5(4) . . ?
C24 C22 C21 106.8(4) . . ?
C24 C22 C23 127.5(4) . . ?
O5 C19 C20 117.5(4) . . ?
O5 C19 C18 121.8(4) . . ?
C20 C19 C18 120.7(5) . . ?
C22 C23 H23A 109.5 . . ?
C22 C23 H23B 109.5 . . ?
C22 C23 H23C 109.5 . . ?
H23A C23 H23B 109.5 . . ?
H23A C23 H23C 109.5 . . ?
H23B C23 H23C 109.5 . . ?
N1 C15 C12 114.5(4) . . ?
N1 C15 H15A 108.6 . . ?
N1 C15 H15B 108.6 . . ?
C12 C15 H15A 108.6 . . ?
C12 C15 H15B 108.6 . . ?
H15A C15 H15B 107.6 . . ?
C10 C9 O1 117.8(5) . . ?
C10 C9 C14 121.4(5) . . ?
C14 C9 O1 120.8(4) . . ?
N2 C6 H6A 108.4 . . ?
N2 C6 H6B 108.4 . . ?
N2 C6 C5 115.5(4) . . ?
H6A C6 H6B 107.5 . . ?
C5 C6 H6A 108.4 . . ?
C5 C6 H6B 108.4 . . ?
C13 C14 H14 120.9 . . ?
C9 C14 C13 118.1(4) . . ?
C9 C14 H14 120.9 . . ?
O1 C8 H8A 110.2 . . ?
O1 C8 H8B 110.2 . . ?
O1 C8 C7 107.6(5) . . ?
H8A C8 H8B 108.5 . . ?
C7 C8 H8A 110.2 . . ?
C7 C8 H8B 110.2 . . ?
N2 C1 H1A 108.6 . . ?
N2 C1 H1B 108.6 . . ?
N2 C1 C2 114.8(4) . . ?
H1A C1 H1B 107.5 . . ?
C2 C1 H1A 108.6 . . ?
C2 C1 H1B 108.6 . . ?
C17 C18 C19 121.6(4) . . ?
C17 C18 H18 119.2 . . ?
C19 C18 H18 119.2 . . ?
C6 C5 H5A 109.1 . . ?
C6 C5 H5B 109.1 . . ?
H5A C5 H5B 107.9 . . ?
C4 C5 C6 112.3(5) . . ?
C4 C5 H5A 109.1 . . ?
C4 C5 H5B 109.1 . . ?
N2 C7 C8 113.7(4) . . ?
N2 C7 H7A 108.8 . . ?
N2 C7 H7B 108.8 . . ?
C8 C7 H7A 108.8 . . ?
C8 C7 H7B 108.8 . . ?
H7A C7 H7B 107.7 . . ?
C32 C31 H31A 109.5 . . ?
C32 C31 H31B 109.5 . . ?
C32 C31 H31C 109.5 . . ?
H31A C31 H31B 109.5 . . ?
H31A C31 H31C 109.5 . . ?
H31B C31 H31C 109.5 . . ?
C1 C2 H2B 109.0 . . ?
C1 C2 H2C 109.0 . . ?
C1 C2 C3 113.0(5) . . ?
H2B C2 H2C 107.8 . . ?
C3 C2 H2B 109.0 . . ?
C3 C2 H2C 109.0 . . ?
C2 C3 H3A 108.5 . . ?
C2 C3 H3B 108.5 . . ?
H3A C3 H3B 107.5 . . ?
C4 C3 C2 115.1(5) . . ?
C4 C3 H3A 108.5 . . ?
C4 C3 H3B 108.5 . . ?
C5 C4 C3 116.2(6) . . ?
C5 C4 H4A 108.2 . . ?
C5 C4 H4B 108.2 . . ?
C3 C4 H4A 108.2 . . ?
C3 C4 H4B 108.2 . . ?
H4A C4 H4B 107.4 . . ?

loop_
_geom_bond_atom_site_label_1
_geom_bond_atom_site_label_2
_geom_bond_distance
_geom_bond_site_symmetry_2
_geom_bond_publ_flag
O3 C32 1.277(6) . ?
O2 H2 0.8200 . ?
O2 C28 1.368(5) . ?
O4 C32 1.225(6) . ?
O1 C9 1.396(6) . ?
O1 C8 1.429(6) . ?
O5 H5 0.8200 . ?
O5 C19 1.373(6) . ?
N1 C16 1.393(6) . ?
N1 C24 1.401(6) . ?
N1 C15 1.451(6) . ?
N2 H2A 0.9800 . ?
N2 C6 1.495(6) . ?
N2 C1 1.508(6) . ?
N2 C7 1.499(7) . ?
C32 C31 1.497(7) . ?
C16 C21 1.402(6) . ?
C16 C17 1.392(6) . ?
C21 C20 1.399(7) . ?
C21 C22 1.440(6) . ?
C28 C29 1.378(7) . ?
C28 C27 1.381(7) . ?
C17 H17 0.9300 . ?
C17 C18 1.383(7) . ?
C24 C25 1.485(6) . ?
C24 C22 1.373(6) . ?
C20 H20 0.9300 . ?
C20 C19 1.381(7) . ?
C29 H29 0.9300 . ?
C29 C30 1.385(7) . ?
C10 H10 0.9300 . ?
C10 C11 1.393(7) . ?
C10 C9 1.367(7) . ?
C30 H30 0.9300 . ?
C30 C25 1.384(6) . ?
C13 H13 0.9300 . ?
C13 C12 1.387(6) . ?
C13 C14 1.389(7) . ?
C25 C26 1.380(6) . ?
C12 C11 1.374(6) . ?
C12 C15 1.504(6) . ?
C27 H27 0.9300 . ?
C27 C26 1.389(6) . ?
C11 H11 0.9300 . ?
C26 H26 0.9300 . ?
C22 C23 1.496(6) . ?
C19 C18 1.397(7) . ?
C23 H23A 0.9600 . ?
C23 H23B 0.9600 . ?
C23 H23C 0.9600 . ?
C15 H15A 0.9700 . ?
C15 H15B 0.9700 . ?
C9 C14 1.378(7) . ?
C6 H6A 0.9700 . ?
C6 H6B 0.9700 . ?
C6 C5 1.512(7) . ?
C14 H14 0.9300 . ?
C8 H8A 0.9700 . ?
C8 H8B 0.9700 . ?
C8 C7 1.500(8) . ?
C1 H1A 0.9700 . ?
C1 H1B 0.9700 . ?
C1 C2 1.513(8) . ?
C18 H18 0.9300 . ?
C5 H5A 0.9700 . ?
C5 H5B 0.9700 . ?
C5 C4 1.504(9) . ?
C7 H7A 0.9700 . ?
C7 H7B 0.9700 . ?
C31 H31A 0.9600 . ?
C31 H31B 0.9600 . ?
C31 H31C 0.9600 . ?
C2 H2B 0.9700 . ?
C2 H2C 0.9700 . ?
C2 C3 1.515(9) . ?
C3 H3A 0.9700 . ?
C3 H3B 0.9700 . ?
C3 C4 1.511(10) . ?
C4 H4A 0.9700 . ?
C4 H4B 0.9700 . ?
